data_4312305
loop_
_publ_author_name
'Marina Gonz\'alez-Lorenzo'
'Carlos Platas-Iglesias'
'Fernando Avecilla'
'Carlos F. G. C. Geraldes'
'Daniel Imbert'
'Jean-Claude G. B\"unzli'
'Andr\'es de Blas'
'Teresa Rodr\'iguez-Blas'

_publ_section_title
;
 A Schiff-Base Bibracchial Lariat Ether Forming a Cryptand-like Cavity for
 Lanthanide Ions
;
_journal_name_full 'Inorganic Chemistry'
_journal_page_first 6946
_journal_page_last 6954
_journal_paper_doi 10.1021/ic034024t
_journal_volume 42
_journal_year 2003
_chemical_formula_sum 'C41 H50 Cl N4 O10 Sm'
_chemical_formula_weight 944.65
_chemical_name_systematic
; 
 ? 
;
_space_group_IT_number 14
_symmetry_cell_setting monoclinic
_symmetry_space_group_name_Hall '-P 2yn'
_symmetry_space_group_name_H-M 'P 1 21/n 1'
_atom_sites_solution_hydrogens geom
_atom_sites_solution_primary direct
_atom_sites_solution_secondary difmap
_audit_creation_method SHELXL-97
_cell_angle_alpha 90.00
_cell_angle_beta 98.28
_cell_angle_gamma 90.00
_cell_formula_units_Z 4
_cell_length_a 16.5413(2)
_cell_length_b 14.3782(2)
_cell_length_c 17.8293(2)
_cell_measurement_temperature 298(2)
_cell_volume 4196.21(9)
_computing_cell_refinement 'Siemens SAINT'
_computing_data_collection 'Siemens SMART'
_computing_data_reduction 'Siemens SHELXTL'
_computing_molecular_graphics 'Siemens SHELXTL'
_computing_publication_material 'Siemens SHELXTL'
_computing_structure_refinement 'SHELXL-97 (Sheldrick, 1997)'
_computing_structure_solution 'SHELXS-97 (Sheldrick, 1990)'
_diffrn_ambient_temperature 298(2)
_diffrn_measured_fraction_theta_full 0.993
_diffrn_measured_fraction_theta_max 0.993
_diffrn_measurement_device_type 'CCD area detector'
_diffrn_measurement_method 'phi and omega scans'
_diffrn_radiation_monochromator graphite
_diffrn_radiation_source 'fine-focus sealed tube'
_diffrn_radiation_type MoK\a
_diffrn_radiation_wavelength 0.71073
_diffrn_reflns_av_R_equivalents 0.0579
_diffrn_reflns_av_sigmaI/netI 0.0838
_diffrn_reflns_limit_h_max 22
_diffrn_reflns_limit_h_min -22
_diffrn_reflns_limit_k_max 19
_diffrn_reflns_limit_k_min -19
_diffrn_reflns_limit_l_max 11
_diffrn_reflns_limit_l_min -23
_diffrn_reflns_number 27258
_diffrn_reflns_theta_full 28.30
_diffrn_reflns_theta_max 28.30
_diffrn_reflns_theta_min 1.57
_exptl_absorpt_coefficient_mu 1.524
_exptl_absorpt_correction_T_max 0.8037
_exptl_absorpt_correction_T_min 0.7503
_exptl_absorpt_correction_type empirical
_exptl_crystal_colour Colourless
_exptl_crystal_density_diffrn 1.495
_exptl_crystal_density_method 'not measured'
_exptl_crystal_description Block
_exptl_crystal_F_000 1932
_exptl_crystal_size_max 0.20
_exptl_crystal_size_mid 0.15
_exptl_crystal_size_min 0.15
_refine_diff_density_max 0.544
_refine_diff_density_min -0.697
_refine_diff_density_rms 0.099
_refine_ls_extinction_method SHELXL
_refine_ls_goodness_of_fit_ref 1.054
_refine_ls_hydrogen_treatment mixed
_refine_ls_matrix_type full
_refine_ls_number_parameters 544
_refine_ls_number_reflns 10364
_refine_ls_number_restraints 242
_refine_ls_restrained_S_all 1.048
_refine_ls_R_factor_all 0.1134
_refine_ls_R_factor_gt 0.0550
_refine_ls_shift/su_max 0.000
_refine_ls_shift/su_mean 0.000
_refine_ls_structure_factor_coef Fsqd
_refine_ls_weighting_details 'calc w=1/[\s^2^(Fo^2^)+(0.0305P)^2^+4.9816P] where P=(Fo^2^+2Fc^2^)/3'
_refine_ls_weighting_scheme calc
_refine_ls_wR_factor_gt 0.0940
_refine_ls_wR_factor_ref 0.1139
_reflns_number_gt 6330
_reflns_number_total 10364
_reflns_threshold_expression >2sigma(I)
_cod_data_source_file ic034024tsi20030113_062748_2.cif
_cod_data_source_block compound5b
_cod_depositor_comments
;
The following automatic conversions were performed:

'_symmetry_cell_setting' value 'Monoclinic' changed to 'monoclinic'
according to the built-in table from CIF Core dictionary named
'cif_core.dic' version 2.4.1 from
2010-06-29.

'_exptl_absorpt_correction_type' value 'Empirical'
changed to 'empirical' according to the built-in table from CIF Core
dictionary named 'cif_core.dic' version 2.4.1 from 2010-06-29.

Automatic conversion script
Id: cif_fix_values 1646 2011-03-28 12:23:43Z adriana 
;
_cod_original_cell_volume 4196.18(9)
_cod_database_code 4312305

loop_
_symmetry_equiv_pos_as_xyz
'x, y, z'
'-x+1/2, y+1/2, -z+1/2'
'-x, -y, -z'
'x-1/2, -y-1/2, z-1/2'

loop_
_atom_site_label
_atom_site_type_symbol
_atom_site_fract_x
_atom_site_fract_y
_atom_site_fract_z
_atom_site_U_iso_or_equiv
_atom_site_adp_type
_atom_site_occupancy
_atom_site_symmetry_multiplicity
_atom_site_calc_flag
_atom_site_refinement_flags
_atom_site_disorder_assembly
_atom_site_disorder_group
Sm1 Sm 0.910221(15) 0.790363(18) 0.171336(15) 0.04060(9) Uani 1 1 d . C .
Cl1 Cl 1.19380(11) 0.51986(14) 0.15482(10) 0.0821(5) Uani 1 1 d DU . .
N1 N 0.7528(2) 0.7767(3) 0.1680(2) 0.0458(10) Uani 1 1 d . . .
N2 N 0.8615(2) 0.6390(3) 0.0912(2) 0.0579(11) Uani 1 1 d DU . .
N3 N 1.0570(3) 0.8826(3) 0.1759(3) 0.0644(14) Uani 1 1 d . . .
N4 N 0.8887(3) 0.9656(3) 0.1923(3) 0.0530(11) Uani 1 1 d . . .
O1 O 1.0018(2) 0.7400(3) 0.0751(2) 0.0708(12) Uani 1 1 d . . .
O2 O 1.0367(2) 0.7153(3) 0.2569(2) 0.0608(10) Uani 1 1 d . . .
O3 O 0.8935(3) 0.6204(3) 0.2451(2) 0.0755(12) Uani 1 1 d . . .
O4 O 0.8851(2) 0.8088(3) 0.2897(2) 0.0533(9) Uani 1 1 d . . .
O5 O 0.8610(2) 0.8616(3) 0.0613(2) 0.0563(9) Uani 1 1 d . . .
O6A O 1.2266(13) 0.5945(12) 0.1200(15) 0.199(7) Uani 0.63(5) 1 d PDU A 1
O9A O 1.2414(12) 0.453(2) 0.1254(18) 0.189(9) Uani 0.63(5) 1 d PDU A 1
O6B O 1.189(4) 0.5991(17) 0.110(2) 0.174(11) Uani 0.37(5) 1 d PDU A 2
O9B O 1.230(2) 0.4341(14) 0.1472(17) 0.107(8) Uani 0.37(5) 1 d PDU A 2
O7 O 1.2150(4) 0.5350(4) 0.2321(2) 0.127(2) Uani 1 1 d DU A .
O8 O 1.1100(2) 0.5059(5) 0.1387(4) 0.145(2) Uani 1 1 d DU A .
C1 C 1.1210(4) 0.8379(5) 0.2322(5) 0.101(3) Uani 1 1 d . C .
H1A H 1.1738 0.8518 0.2173 0.122 Uiso 1 1 calc R . .
H1B H 1.1196 0.8675 0.2809 0.122 Uiso 1 1 calc R . .
C2 C 1.1164(4) 0.7386(6) 0.2429(5) 0.094(2) Uani 1 1 d . C .
H2A H 1.1284 0.7065 0.1979 0.112 Uiso 1 1 calc R . .
H2B H 1.1563 0.7195 0.2854 0.112 Uiso 1 1 calc R . .
C3 C 1.0340(4) 0.6264(5) 0.2930(4) 0.0738(18) Uani 1 1 d . C .
H3A H 1.0738 0.6245 0.3386 0.089 Uiso 1 1 calc R . .
H3B H 1.0473 0.5776 0.2592 0.089 Uiso 1 1 calc R . .
C4 C 0.9515(4) 0.6118(5) 0.3121(4) 0.0749(18) Uani 1 1 d . C .
H4A H 0.9477 0.5504 0.3339 0.090 Uiso 1 1 calc R . .
H4B H 0.9401 0.6575 0.3492 0.090 Uiso 1 1 calc R . .
C5 C 0.8800(5) 0.5368(5) 0.2011(4) 0.122(3) Uani 1 1 d DU C .
H5A H 0.8224 0.5208 0.1935 0.146 Uiso 1 1 calc R B 1
H5B H 0.9105 0.4856 0.2268 0.146 Uiso 1 1 calc R B 1
C6A C 0.9104(5) 0.5569(5) 0.1217(5) 0.076(3) Uani 0.576(7) 1 d PDU C 1
H6A1 H 0.9684 0.5709 0.1286 0.091 Uiso 0.576(7) 1 calc PR C 1
H6A2 H 0.9000 0.5040 0.0880 0.091 Uiso 0.576(7) 1 calc PR C 1
C10A C 0.8828(4) 0.6546(8) 0.0139(4) 0.079(3) Uani 0.576(7) 1 d PDU C 1
H10A H 0.8546 0.7092 -0.0086 0.095 Uiso 0.576(7) 1 calc PR C 1
H10B H 0.8662 0.6014 -0.0181 0.095 Uiso 0.576(7) 1 calc PR C 1
C11A C 0.7731(3) 0.6156(5) 0.0765(6) 0.069(3) Uani 0.576(7) 1 d PDU C 1
H11A H 0.7557 0.5946 0.1234 0.082 Uiso 0.576(7) 1 calc PR C 1
H11B H 0.7651 0.5646 0.0406 0.082 Uiso 0.576(7) 1 calc PR C 1
C6B C 0.8138(5) 0.5764(8) 0.1348(6) 0.067(3) Uani 0.424(7) 1 d PDU C 2
H6B1 H 0.7887 0.5265 0.1031 0.081 Uiso 0.424(7) 1 calc PR C 2
H6B2 H 0.7714 0.6107 0.1554 0.081 Uiso 0.424(7) 1 calc PR C 2
C10B C 0.9338(6) 0.5941(6) 0.0656(8) 0.076(4) Uani 0.424(7) 1 d PDU C 2
H10C H 0.9165 0.5416 0.0329 0.092 Uiso 0.424(7) 1 calc PR C 2
H10D H 0.9707 0.5714 0.1090 0.092 Uiso 0.424(7) 1 calc PR C 2
C11B C 0.8037(5) 0.6693(10) 0.0239(4) 0.063(4) Uani 0.424(7) 1 d PDU C 2
H11C H 0.7959 0.6185 -0.0122 0.075 Uiso 0.424(7) 1 calc PR C 2
H11D H 0.8278 0.7208 -0.0002 0.075 Uiso 0.424(7) 1 calc PR C 2
C7 C 1.0730(5) 0.8817(5) 0.0972(5) 0.110(3) Uani 1 1 d . C .
H7A H 1.0340 0.9230 0.0682 0.132 Uiso 1 1 calc R . .
H7B H 1.1269 0.9078 0.0962 0.132 Uiso 1 1 calc R . .
C8 C 1.0694(5) 0.7936(6) 0.0589(5) 0.107(3) Uani 1 1 d . C .
H8A H 1.0648 0.8038 0.0047 0.128 Uiso 1 1 calc R . .
H8B H 1.1196 0.7595 0.0748 0.128 Uiso 1 1 calc R . .
C9 C 0.9792(4) 0.6690(5) 0.0204(4) 0.092(2) Uani 1 1 d DU C .
H9A H 1.0075 0.6116 0.0362 0.110 Uiso 1 1 calc R D 1
H9B H 0.9938 0.6872 -0.0283 0.110 Uiso 1 1 calc R D 1
C12 C 0.7167(3) 0.7008(4) 0.0439(4) 0.0698(17) Uani 1 1 d DU . .
C13 C 0.6633(4) 0.6893(5) -0.0224(4) 0.0756(19) Uani 1 1 d . C .
H13 H 0.6742 0.6447 -0.0574 0.091 Uiso 1 1 calc R . .
C14 C 0.5950(4) 0.7423(6) -0.0372(4) 0.082(2) Uani 1 1 d . . .
H14 H 0.5584 0.7325 -0.0812 0.099 Uiso 1 1 calc R C .
C15 C 0.5804(5) 0.8096(5) 0.0124(5) 0.094(2) Uani 1 1 d . C .
H15 H 0.5344 0.8471 0.0020 0.113 Uiso 1 1 calc R . .
C16 C 0.6342(4) 0.8224(4) 0.0787(4) 0.0694(17) Uani 1 1 d . . .
H16 H 0.6248 0.8700 0.1117 0.083 Uiso 1 1 calc R C .
C17 C 0.7014(3) 0.7660(4) 0.0966(3) 0.0487(13) Uani 1 1 d . C .
C18 C 0.7144(3) 0.7824(3) 0.2261(3) 0.0482(12) Uani 1 1 d . C .
H18 H 0.6581 0.7748 0.2154 0.058 Uiso 1 1 calc R . .
C19 C 0.7450(3) 0.7984(3) 0.3041(3) 0.0465(12) Uani 1 1 d . . .
C20 C 0.6869(3) 0.8052(4) 0.3547(4) 0.0588(15) Uani 1 1 d . C .
H20 H 0.6318 0.7978 0.3360 0.071 Uiso 1 1 calc R . .
C21 C 0.7089(4) 0.8220(4) 0.4297(4) 0.0686(18) Uani 1 1 d . . .
H21 H 0.6693 0.8263 0.4617 0.082 Uiso 1 1 calc R C .
C22 C 0.7896(4) 0.8325(4) 0.4580(4) 0.0669(17) Uani 1 1 d . C .
H22 H 0.8048 0.8439 0.5094 0.080 Uiso 1 1 calc R . .
C23 C 0.8485(4) 0.8263(4) 0.4114(3) 0.0643(16) Uani 1 1 d . . .
H23 H 0.9031 0.8326 0.4322 0.077 Uiso 1 1 calc R C .
C24 C 0.8288(3) 0.8109(3) 0.3330(3) 0.0460(12) Uani 1 1 d . C .
C25 C 1.0557(4) 0.9836(4) 0.1961(4) 0.0728(19) Uani 1 1 d . C .
H25A H 1.0259 1.0174 0.1537 0.087 Uiso 1 1 calc R . .
H25B H 1.1113 1.0068 0.2038 0.087 Uiso 1 1 calc R . .
C26 C 1.0174(4) 1.0036(4) 0.2659(4) 0.0640(16) Uani 1 1 d . . .
C27 C 1.0626(4) 1.0328(5) 0.3343(4) 0.087(2) Uani 1 1 d . C .
H27 H 1.1193 1.0361 0.3389 0.104 Uiso 1 1 calc R . .
C28 C 1.0232(6) 1.0568(5) 0.3950(5) 0.104(3) Uani 1 1 d . . .
H28 H 1.0537 1.0745 0.4407 0.125 Uiso 1 1 calc R C .
C29 C 0.9413(5) 1.0545(5) 0.3882(4) 0.094(2) Uani 1 1 d . C .
H29 H 0.9155 1.0727 0.4288 0.113 Uiso 1 1 calc R . .
C30 C 0.8947(4) 1.0256(4) 0.3216(4) 0.076(2) Uani 1 1 d . . .
H30 H 0.8381 1.0234 0.3176 0.091 Uiso 1 1 calc R C .
C31 C 0.9337(4) 1.0001(4) 0.2612(3) 0.0579(15) Uani 1 1 d . C .
C32 C 0.8365(4) 1.0204(4) 0.1544(4) 0.0631(16) Uani 1 1 d . C .
H32 H 0.8262 1.0763 0.1774 0.076 Uiso 1 1 calc R . .
C33 C 0.7928(4) 1.0039(4) 0.0804(4) 0.0614(16) Uani 1 1 d . . .
C34 C 0.7365(4) 1.0720(5) 0.0494(5) 0.088(2) Uani 1 1 d . C .
H34 H 0.7254 1.1219 0.0795 0.105 Uiso 1 1 calc R . .
C35 C 0.6983(5) 1.0673(5) -0.0225(5) 0.100(3) Uani 1 1 d . . .
H35 H 0.6600 1.1121 -0.0413 0.120 Uiso 1 1 calc R C .
C36 C 0.7169(4) 0.9944(5) -0.0681(4) 0.085(2) Uani 1 1 d . C .
H36 H 0.6921 0.9917 -0.1183 0.102 Uiso 1 1 calc R . .
C37 C 0.7712(4) 0.9262(4) -0.0407(4) 0.0686(17) Uani 1 1 d . . .
H37 H 0.7827 0.8783 -0.0725 0.082 Uiso 1 1 calc R C .
C38 C 0.8101(3) 0.9278(4) 0.0355(3) 0.0549(14) Uani 1 1 d . C .
C1S C 0.3716(8) 0.7356(8) 0.3004(7) 0.176(5) Uiso 1 1 d . . .
H1S1 H 0.3381 0.7864 0.3127 0.265 Uiso 1 1 calc R . .
H1S2 H 0.3940 0.7039 0.3460 0.265 Uiso 1 1 calc R . .
H1S3 H 0.3390 0.6931 0.2672 0.265 Uiso 1 1 calc R . .
C2S C 0.4384(9) 0.7718(10) 0.2625(8) 0.180(5) Uiso 1 1 d . . .
H2S H 0.4785 0.7222 0.2595 0.216 Uiso 1 1 calc R . .
C3S C 0.4182(9) 0.8090(11) 0.1945(9) 0.244(8) Uiso 1 1 d . . .
H3S1 H 0.4596 0.8524 0.1850 0.366 Uiso 1 1 calc R . .
H3S2 H 0.3669 0.8407 0.1925 0.366 Uiso 1 1 calc R . .
H3S3 H 0.4134 0.7608 0.1569 0.366 Uiso 1 1 calc R . .
O1S O 0.4766(6) 0.8467(6) 0.3126(5) 0.185(3) Uiso 1 1 d . . .
H1S H 0.4725 0.8963 0.2896 0.277 Uiso 1 1 calc R . .

loop_
_atom_site_aniso_label
_atom_site_aniso_U_11
_atom_site_aniso_U_22
_atom_site_aniso_U_33
_atom_site_aniso_U_23
_atom_site_aniso_U_13
_atom_site_aniso_U_12
Sm1 0.03189(12) 0.04344(14) 0.04654(15) -0.01122(14) 0.00588(10) 0.00067(13)
Cl1 0.0648(10) 0.1119(15) 0.0678(12) -0.0181(10) 0.0034(9) 0.0247(10)
N1 0.034(2) 0.048(3) 0.054(3) -0.008(2) 0.001(2) 0.0016(19)
N2 0.054(3) 0.053(3) 0.062(3) -0.016(2) -0.006(2) -0.002(2)
N3 0.047(3) 0.064(3) 0.086(4) -0.016(3) 0.023(3) -0.011(2)
N4 0.045(3) 0.045(3) 0.066(3) -0.015(2) -0.004(2) 0.004(2)
O1 0.055(2) 0.083(3) 0.079(3) -0.038(2) 0.025(2) -0.008(2)
O2 0.039(2) 0.069(3) 0.073(3) -0.010(2) -0.0001(18) 0.0094(19)
O3 0.072(3) 0.067(3) 0.079(3) 0.001(2) -0.019(2) -0.003(2)
O4 0.0379(18) 0.074(3) 0.049(2) -0.0144(18) 0.0090(16) 0.0010(17)
O5 0.060(2) 0.056(2) 0.051(2) -0.0070(18) 0.0034(19) 0.0002(19)
O6A 0.098(10) 0.290(14) 0.222(14) 0.178(14) 0.068(10) 0.069(9)
O9A 0.089(9) 0.271(14) 0.192(17) -0.170(14) -0.026(11) 0.074(12)
O6B 0.19(3) 0.200(16) 0.156(15) 0.094(15) 0.09(2) 0.088(14)
O9B 0.096(13) 0.133(12) 0.081(13) -0.011(11) -0.022(10) 0.068(12)
O7 0.138(5) 0.165(6) 0.070(3) -0.027(3) -0.007(3) 0.036(4)
O8 0.061(3) 0.191(6) 0.173(6) -0.042(5) -0.017(3) 0.036(3)
C1 0.033(3) 0.081(5) 0.182(9) -0.022(5) -0.011(4) 0.001(3)
C2 0.050(4) 0.108(7) 0.120(7) -0.005(5) 0.006(4) 0.013(4)
C3 0.078(5) 0.077(5) 0.061(4) -0.002(4) -0.005(3) 0.020(4)
C4 0.082(5) 0.069(4) 0.067(4) 0.005(3) -0.009(4) 0.008(4)
C5 0.169(8) 0.069(5) 0.103(6) 0.016(4) -0.062(5) -0.039(5)
C6A 0.052(6) 0.044(6) 0.126(8) -0.041(5) -0.011(6) 0.005(4)
C10A 0.064(6) 0.094(8) 0.079(6) -0.050(5) 0.008(5) -0.011(6)
C11A 0.049(5) 0.069(6) 0.084(8) -0.030(6) -0.005(5) -0.011(4)
C6B 0.065(8) 0.051(8) 0.082(9) -0.020(6) -0.007(6) -0.016(6)
C10B 0.052(7) 0.082(9) 0.090(11) -0.053(7) -0.005(6) 0.014(6)
C11B 0.053(7) 0.074(9) 0.058(7) -0.028(6) -0.002(6) 0.013(6)
C7 0.114(6) 0.093(6) 0.140(8) -0.048(5) 0.077(6) -0.048(5)
C8 0.084(5) 0.137(7) 0.112(7) -0.033(6) 0.053(5) -0.036(5)
C9 0.074(4) 0.111(6) 0.094(6) -0.052(4) 0.026(4) -0.005(4)
C12 0.036(3) 0.083(4) 0.086(5) -0.030(4) -0.005(3) -0.005(3)
C13 0.066(4) 0.096(5) 0.064(4) -0.019(4) 0.005(3) -0.018(4)
C14 0.073(5) 0.098(6) 0.068(5) 0.020(4) -0.019(4) -0.012(4)
C15 0.084(5) 0.091(6) 0.099(6) 0.015(5) -0.020(5) 0.020(4)
C16 0.060(4) 0.072(4) 0.071(4) 0.004(3) -0.006(3) 0.011(3)
C17 0.038(3) 0.058(4) 0.048(3) -0.004(3) 0.003(2) -0.006(2)
C18 0.034(2) 0.048(3) 0.062(4) 0.006(3) 0.005(2) 0.002(2)
C19 0.048(3) 0.040(3) 0.054(3) 0.005(3) 0.012(2) 0.000(2)
C20 0.047(3) 0.062(4) 0.071(4) 0.012(3) 0.020(3) 0.001(3)
C21 0.075(5) 0.064(4) 0.075(5) 0.008(3) 0.039(4) 0.003(3)
C22 0.083(5) 0.069(4) 0.052(4) -0.007(3) 0.024(4) -0.001(3)
C23 0.060(4) 0.074(4) 0.060(4) -0.014(3) 0.012(3) -0.005(3)
C24 0.046(3) 0.043(3) 0.050(3) -0.006(2) 0.012(3) 0.003(2)
C25 0.055(4) 0.062(4) 0.102(5) -0.019(4) 0.013(4) -0.019(3)
C26 0.059(4) 0.052(4) 0.078(5) -0.019(3) -0.001(3) -0.009(3)
C27 0.064(4) 0.079(5) 0.106(6) -0.030(4) -0.022(4) -0.007(4)
C28 0.109(7) 0.093(6) 0.100(7) -0.049(5) -0.023(5) 0.000(5)
C29 0.090(6) 0.101(6) 0.087(6) -0.046(4) -0.004(5) 0.014(5)
C30 0.068(4) 0.073(4) 0.084(5) -0.037(4) 0.001(4) 0.012(3)
C31 0.057(4) 0.046(3) 0.067(4) -0.021(3) -0.006(3) 0.005(3)
C32 0.062(4) 0.050(3) 0.074(4) -0.016(3) -0.004(3) 0.006(3)
C33 0.054(4) 0.046(3) 0.079(5) 0.003(3) -0.009(3) 0.002(3)
C34 0.092(5) 0.058(4) 0.104(6) -0.001(4) -0.021(5) 0.007(4)
C35 0.103(6) 0.071(5) 0.112(7) 0.014(5) -0.034(5) 0.009(4)
C36 0.085(5) 0.086(5) 0.072(5) 0.027(4) -0.028(4) -0.028(4)
C37 0.078(4) 0.068(4) 0.057(4) 0.006(3) -0.002(3) -0.020(3)
C38 0.048(3) 0.053(4) 0.062(4) 0.009(3) 0.001(3) -0.011(3)

loop_
_atom_type_symbol
_atom_type_description
_atom_type_scat_dispersion_real
_atom_type_scat_dispersion_imag
_atom_type_scat_source
C C 0.0033 0.0016 'International Tables Vol C Tables 4.2.6.8 and 6.1.1.4'
H H 0.0000 0.0000 'International Tables Vol C Tables 4.2.6.8 and 6.1.1.4'
N N 0.0061 0.0033 'International Tables Vol C Tables 4.2.6.8 and 6.1.1.4'
O O 0.0106 0.0060 'International Tables Vol C Tables 4.2.6.8 and 6.1.1.4'
Cl Cl 0.1484 0.1585 'International Tables Vol C Tables 4.2.6.8 and 6.1.1.4'
Sm Sm -0.1638 3.4418 'International Tables Vol C Tables 4.2.6.8 and 6.1.1.4'

loop_
_geom_angle_atom_site_label_1
_geom_angle_atom_site_label_2
_geom_angle_atom_site_label_3
_geom_angle
_geom_angle_site_symmetry_1
_geom_angle_site_symmetry_3
_geom_angle_publ_flag
O4 Sm1 O5 132.59(13) . . ?
O4 Sm1 O1 151.88(14) . . ?
O5 Sm1 O1 73.67(14) . . ?
O4 Sm1 N4 72.38(14) . . ?
O5 Sm1 N4 69.09(14) . . ?
O1 Sm1 N4 118.83(14) . . ?
O4 Sm1 N1 72.99(13) . . ?
O5 Sm1 N1 77.30(13) . . ?
O1 Sm1 N1 130.69(13) . . ?
N4 Sm1 N1 85.31(13) . . ?
O4 Sm1 O2 75.01(12) . . ?
O5 Sm1 O2 147.66(12) . . ?
O1 Sm1 O2 76.97(13) . . ?
N4 Sm1 O2 115.50(13) . . ?
N1 Sm1 O2 133.65(13) . . ?
O4 Sm1 N2 121.51(13) . . ?
O5 Sm1 N2 82.02(13) . . ?
O1 Sm1 N2 64.57(13) . . ?
N4 Sm1 N2 146.98(13) . . ?
N1 Sm1 N2 72.66(12) . . ?
O2 Sm1 N2 97.44(12) . . ?
O4 Sm1 N3 101.49(14) . . ?
O5 Sm1 N3 90.75(15) . . ?
O1 Sm1 N3 63.29(13) . . ?
N4 Sm1 N3 70.45(14) . . ?
N1 Sm1 N3 155.57(13) . . ?
O2 Sm1 N3 63.75(14) . . ?
N2 Sm1 N3 127.27(13) . . ?
O4 Sm1 O3 67.37(13) . . ?
O5 Sm1 O3 138.93(12) . . ?
O1 Sm1 O3 100.14(14) . . ?
N4 Sm1 O3 139.24(14) . . ?
N1 Sm1 O3 77.26(12) . . ?
O2 Sm1 O3 59.75(12) . . ?
N2 Sm1 O3 59.82(13) . . ?
N3 Sm1 O3 123.41(14) . . ?
O7 Cl1 O6A 105.3(13) . . ?
O7 Cl1 O6B 115(2) . . ?
O6A Cl1 O6B 26(2) . . ?
O7 Cl1 O9A 114.0(13) . . ?
O6A Cl1 O9A 95(2) . . ?
O6B Cl1 O9A 110(3) . . ?
O7 Cl1 O9B 100.7(12) . . ?
O6A Cl1 O9B 116(2) . . ?
O6B Cl1 O9B 131(3) . . ?
O9A Cl1 O9B 22(2) . . ?
O7 Cl1 O8 109.2(4) . . ?
O6A Cl1 O8 117.5(10) . . ?
O6B Cl1 O8 92(3) . . ?
O9A Cl1 O8 115.2(10) . . ?
O9B Cl1 O8 106.8(16) . . ?
C18 N1 C17 114.9(4) . . ?
C18 N1 Sm1 125.6(3) . . ?
C17 N1 Sm1 119.4(3) . . ?
C11A N2 C10B 131.4(7) . . ?
C11A N2 C11B 54.7(6) . . ?
C10B N2 C11B 109.4(7) . . ?
C11A N2 C6B 51.2(5) . . ?
C10B N2 C6B 114.1(6) . . ?
C11B N2 C6B 105.7(6) . . ?
C11A N2 C10A 103.2(5) . . ?
C10B N2 C10A 58.2(7) . . ?
C11B N2 C10A 54.5(4) . . ?
C6B N2 C10A 142.1(7) . . ?
C11A N2 C6A 110.8(5) . . ?
C10B N2 C6A 49.4(5) . . ?
C11B N2 C6A 141.2(7) . . ?
C6B N2 C6A 68.4(6) . . ?
C10A N2 C6A 105.6(6) . . ?
C11A N2 Sm1 119.6(4) . . ?
C10B N2 Sm1 109.0(5) . . ?
C11B N2 Sm1 107.6(6) . . ?
C6B N2 Sm1 110.8(6) . . ?
C10A N2 Sm1 106.3(4) . . ?
C6A N2 Sm1 110.2(4) . . ?
C7 N3 C1 115.5(6) . . ?
C7 N3 C25 104.5(5) . . ?
C1 N3 C25 106.7(5) . . ?
C7 N3 Sm1 104.3(4) . . ?
C1 N3 Sm1 110.4(4) . . ?
C25 N3 Sm1 115.5(3) . . ?
C32 N4 C31 117.8(5) . . ?
C32 N4 Sm1 128.2(4) . . ?
C31 N4 Sm1 113.4(3) . . ?
C8 O1 C9 112.7(5) . . ?
C8 O1 Sm1 122.9(4) . . ?
C9 O1 Sm1 122.8(3) . . ?
C2 O2 C3 112.3(5) . . ?
C2 O2 Sm1 118.9(4) . . ?
C3 O2 Sm1 123.4(3) . . ?
C4 O3 C5 114.7(5) . . ?
C4 O3 Sm1 111.6(3) . . ?
C5 O3 Sm1 119.4(4) . . ?
C24 O4 Sm1 144.9(3) . . ?
C38 O5 Sm1 140.1(3) . . ?
C2 C1 N3 117.9(6) . . ?
O2 C2 C1 109.0(6) . . ?
O2 C3 C4 108.7(5) . . ?
O3 C4 C3 109.2(5) . . ?
O3 C5 C6B 98.2(7) . . ?
O3 C5 C6A 106.8(6) . . ?
C6B C5 C6A 63.2(6) . . ?
N2 C6A C5 104.1(5) . . ?
N2 C10A C9 108.6(5) . . ?
N2 C11A C12 113.5(5) . . ?
N2 C6B C5 104.1(5) . . ?
N2 C10B C9 108.6(5) . . ?
N2 C11B C12 113.5(5) . . ?
C8 C7 N3 117.5(7) . . ?
O1 C8 C7 111.2(6) . . ?
O1 C9 C10A 107.7(5) . . ?
O1 C9 C10B 103.6(7) . . ?
C10A C9 C10B 53.9(6) . . ?
C17 C12 C13 120.5(5) . . ?
C17 C12 C11B 127.3(6) . . ?
C13 C12 C11B 105.2(5) . . ?
C17 C12 C11A 115.4(6) . . ?
C13 C12 C11A 119.2(6) . . ?
C11B C12 C11A 50.7(6) . . ?
C14 C13 C12 120.8(6) . . ?
C15 C14 C13 119.7(7) . . ?
C14 C15 C16 119.9(7) . . ?
C17 C16 C15 121.2(6) . . ?
C16 C17 C12 117.7(5) . . ?
C16 C17 N1 119.9(5) . . ?
C12 C17 N1 122.4(5) . . ?
N1 C18 C19 130.1(5) . . ?
C20 C19 C24 118.6(5) . . ?
C20 C19 C18 117.1(5) . . ?
C24 C19 C18 124.3(5) . . ?
C21 C20 C19 122.1(6) . . ?
C20 C21 C22 119.5(6) . . ?
C21 C22 C23 120.8(6) . . ?
C22 C23 C24 121.9(6) . . ?
O4 C24 C23 120.9(5) . . ?
O4 C24 C19 122.1(5) . . ?
C23 C24 C19 117.0(5) . . ?
N3 C25 C26 114.0(5) . . ?
C31 C26 C27 118.2(6) . . ?
C31 C26 C25 118.8(6) . . ?
C27 C26 C25 122.8(6) . . ?
C28 C27 C26 120.1(7) . . ?
C29 C28 C27 120.3(7) . . ?
C28 C29 C30 121.0(7) . . ?
C29 C30 C31 118.9(6) . . ?
C26 C31 C30 121.4(6) . . ?
C26 C31 N4 117.4(5) . . ?
C30 C31 N4 121.2(5) . . ?
N4 C32 C33 126.5(5) . . ?
C38 C33 C34 119.6(6) . . ?
C38 C33 C32 122.4(5) . . ?
C34 C33 C32 117.7(6) . . ?
C35 C34 C33 122.1(7) . . ?
C34 C35 C36 118.8(7) . . ?
C37 C36 C35 121.3(7) . . ?
C36 C37 C38 121.0(7) . . ?
O5 C38 C33 122.5(5) . . ?
O5 C38 C37 120.4(6) . . ?
C33 C38 C37 117.1(6) . . ?
C3S C2S C1S 117.1(14) . . ?
C3S C2S O1S 106.7(13) . . ?
C1S C2S O1S 105.3(11) . . ?

loop_
_geom_bond_atom_site_label_1
_geom_bond_atom_site_label_2
_geom_bond_distance
_geom_bond_site_symmetry_2
_geom_bond_publ_flag
Sm1 O4 2.224(3) . ?
Sm1 O5 2.258(4) . ?
Sm1 O1 2.552(4) . ?
Sm1 N4 2.580(4) . ?
Sm1 N1 2.604(4) . ?
Sm1 O2 2.636(4) . ?
Sm1 N2 2.663(4) . ?
Sm1 N3 2.757(4) . ?
Sm1 O3 2.808(4) . ?
Cl1 O7 1.389(3) . ?
Cl1 O6A 1.389(3) . ?
Cl1 O6B 1.389(3) . ?
Cl1 O9A 1.389(3) . ?
Cl1 O9B 1.389(3) . ?
Cl1 O8 1.389(3) . ?
N1 C18 1.293(6) . ?
N1 C17 1.433(6) . ?
N2 C11A 1.488(4) . ?
N2 C10B 1.488(4) . ?
N2 C11B 1.488(4) . ?
N2 C6B 1.488(4) . ?
N2 C10A 1.488(4) . ?
N2 C6A 1.488(4) . ?
N3 C7 1.464(8) . ?
N3 C1 1.495(9) . ?
N3 C25 1.498(7) . ?
N4 C32 1.285(7) . ?
N4 C31 1.430(7) . ?
O1 C8 1.422(7) . ?
O1 C9 1.424(7) . ?
O2 C2 1.416(7) . ?
O2 C3 1.435(7) . ?
O3 C4 1.426(7) . ?
O3 C5 1.434(8) . ?
O4 C24 1.292(6) . ?
O5 C38 1.310(6) . ?
C1 C2 1.445(9) . ?
C3 C4 1.470(8) . ?
C5 C6B 1.596(5) . ?
C5 C6A 1.596(5) . ?
C10A C9 1.596(5) . ?
C11A C12 1.596(5) . ?
C10B C9 1.596(5) . ?
C11B C12 1.596(5) . ?
C7 C8 1.436(9) . ?
C12 C17 1.377(7) . ?
C12 C13 1.381(8) . ?
C13 C14 1.356(9) . ?
C14 C15 1.356(10) . ?
C15 C16 1.386(9) . ?
C16 C17 1.375(8) . ?
C18 C19 1.429(7) . ?
C19 C20 1.412(7) . ?
C19 C24 1.419(7) . ?
C20 C21 1.356(8) . ?
C21 C22 1.366(9) . ?
C22 C23 1.372(8) . ?
C23 C24 1.407(8) . ?
C25 C26 1.504(8) . ?
C26 C31 1.375(8) . ?
C26 C27 1.399(8) . ?
C27 C28 1.385(10) . ?
C28 C29 1.343(10) . ?
C29 C30 1.382(9) . ?
C30 C31 1.382(8) . ?
C32 C33 1.430(8) . ?
C33 C38 1.409(8) . ?
C33 C34 1.410(8) . ?
C34 C35 1.347(10) . ?
C35 C36 1.389(10) . ?
C36 C37 1.371(9) . ?
C37 C38 1.417(8) . ?
C1S C2S 1.471(14) . ?
C2S C3S 1.322(17) . ?
C2S O1S 1.482(14) . ?

loop_
_geom_hbond_atom_site_label_D
_geom_hbond_atom_site_label_H
_geom_hbond_atom_site_label_A
_geom_hbond_distance_DH
_geom_hbond_distance_HA
_geom_hbond_distance_DA
_geom_hbond_angle_DHA
_geom_hbond_site_symmetry_A
O1S H1S O8 0.82 2.55 2.899(12) 107.4 2_655

loop_
_geom_torsion_atom_site_label_1
_geom_torsion_atom_site_label_2
_geom_torsion_atom_site_label_3
_geom_torsion_atom_site_label_4
_geom_torsion
_geom_torsion_site_symmetry_1
_geom_torsion_site_symmetry_2
_geom_torsion_site_symmetry_3
_geom_torsion_site_symmetry_4
_geom_torsion_publ_flag
O4 Sm1 N1 C18 -1.0(4) . . . . ?
O5 Sm1 N1 C18 -143.6(4) . . . . ?
O1 Sm1 N1 C18 161.5(4) . . . . ?
N4 Sm1 N1 C18 -74.0(4) . . . . ?
O2 Sm1 N1 C18 47.3(4) . . . . ?
N2 Sm1 N1 C18 131.0(4) . . . . ?
N3 Sm1 N1 C18 -81.2(5) . . . . ?
O3 Sm1 N1 C18 68.9(4) . . . . ?
O4 Sm1 N1 C17 176.1(4) . . . . ?
O5 Sm1 N1 C17 33.5(3) . . . . ?
O1 Sm1 N1 C17 -21.4(4) . . . . ?
N4 Sm1 N1 C17 103.1(4) . . . . ?
O2 Sm1 N1 C17 -135.6(3) . . . . ?
N2 Sm1 N1 C17 -51.9(3) . . . . ?
N3 Sm1 N1 C17 95.9(5) . . . . ?
O3 Sm1 N1 C17 -114.0(4) . . . . ?
O4 Sm1 N2 C11A 59.4(5) . . . . ?
O5 Sm1 N2 C11A -76.3(5) . . . . ?
O1 Sm1 N2 C11A -151.9(5) . . . . ?
N4 Sm1 N2 C11A -47.5(6) . . . . ?
N1 Sm1 N2 C11A 2.9(5) . . . . ?
O2 Sm1 N2 C11A 136.4(5) . . . . ?
N3 Sm1 N2 C11A -161.1(5) . . . . ?
O3 Sm1 N2 C11A 88.0(5) . . . . ?
O4 Sm1 N2 C10B -123.2(5) . . . . ?
O5 Sm1 N2 C10B 101.1(5) . . . . ?
O1 Sm1 N2 C10B 25.4(5) . . . . ?
N4 Sm1 N2 C10B 129.8(5) . . . . ?
N1 Sm1 N2 C10B -179.8(5) . . . . ?
O2 Sm1 N2 C10B -46.3(5) . . . . ?
N3 Sm1 N2 C10B 16.3(6) . . . . ?
O3 Sm1 N2 C10B -94.7(5) . . . . ?
O4 Sm1 N2 C11B 118.3(4) . . . . ?
O5 Sm1 N2 C11B -17.4(4) . . . . ?
O1 Sm1 N2 C11B -93.1(4) . . . . ?
N4 Sm1 N2 C11B 11.3(5) . . . . ?
N1 Sm1 N2 C11B 61.7(4) . . . . ?
O2 Sm1 N2 C11B -164.8(4) . . . . ?
N3 Sm1 N2 C11B -102.2(4) . . . . ?
O3 Sm1 N2 C11B 146.8(4) . . . . ?
O4 Sm1 N2 C6B 3.2(5) . . . . ?
O5 Sm1 N2 C6B -132.5(4) . . . . ?
O1 Sm1 N2 C6B 151.8(5) . . . . ?
N4 Sm1 N2 C6B -103.8(5) . . . . ?
N1 Sm1 N2 C6B -53.4(4) . . . . ?
O2 Sm1 N2 C6B 80.1(4) . . . . ?
N3 Sm1 N2 C6B 142.7(4) . . . . ?
O3 Sm1 N2 C6B 31.7(4) . . . . ?
O4 Sm1 N2 C10A 175.5(4) . . . . ?
O5 Sm1 N2 C10A 39.8(4) . . . . ?
O1 Sm1 N2 C10A -35.9(4) . . . . ?
N4 Sm1 N2 C10A 68.5(5) . . . . ?
N1 Sm1 N2 C10A 118.9(4) . . . . ?
O2 Sm1 N2 C10A -107.6(4) . . . . ?
N3 Sm1 N2 C10A -45.0(4) . . . . ?
O3 Sm1 N2 C10A -156.0(4) . . . . ?
O4 Sm1 N2 C6A -70.6(4) . . . . ?
O5 Sm1 N2 C6A 153.7(4) . . . . ?
O1 Sm1 N2 C6A 78.1(4) . . . . ?
N4 Sm1 N2 C6A -177.5(4) . . . . ?
N1 Sm1 N2 C6A -127.1(4) . . . . ?
O2 Sm1 N2 C6A 6.4(4) . . . . ?
N3 Sm1 N2 C6A 68.9(5) . . . . ?
O3 Sm1 N2 C6A -42.1(4) . . . . ?
O4 Sm1 N3 C7 -174.2(4) . . . . ?
O5 Sm1 N3 C7 -40.3(4) . . . . ?
O1 Sm1 N3 C7 31.0(4) . . . . ?
N4 Sm1 N3 C7 -107.7(5) . . . . ?
N1 Sm1 N3 C7 -100.1(5) . . . . ?
O2 Sm1 N3 C7 119.1(4) . . . . ?
N2 Sm1 N3 C7 40.3(5) . . . . ?
O3 Sm1 N3 C7 115.5(4) . . . . ?
O4 Sm1 N3 C1 61.1(4) . . . . ?
O5 Sm1 N3 C1 -165.0(4) . . . . ?
O1 Sm1 N3 C1 -93.8(4) . . . . ?
N4 Sm1 N3 C1 127.5(5) . . . . ?
N1 Sm1 N3 C1 135.2(5) . . . . ?
O2 Sm1 N3 C1 -5.7(4) . . . . ?
N2 Sm1 N3 C1 -84.5(5) . . . . ?
O3 Sm1 N3 C1 -9.3(5) . . . . ?
O4 Sm1 N3 C25 -60.1(4) . . . . ?
O5 Sm1 N3 C25 73.8(4) . . . . ?
O1 Sm1 N3 C25 145.0(5) . . . . ?
N4 Sm1 N3 C25 6.3(4) . . . . ?
N1 Sm1 N3 C25 14.0(7) . . . . ?
O2 Sm1 N3 C25 -126.9(5) . . . . ?
N2 Sm1 N3 C25 154.3(4) . . . . ?
O3 Sm1 N3 C25 -130.5(4) . . . . ?
O4 Sm1 N4 C32 -123.1(5) . . . . ?
O5 Sm1 N4 C32 28.7(5) . . . . ?
O1 Sm1 N4 C32 85.0(5) . . . . ?
N1 Sm1 N4 C32 -49.5(5) . . . . ?
O2 Sm1 N4 C32 173.8(5) . . . . ?
N2 Sm1 N4 C32 -1.9(6) . . . . ?
N3 Sm1 N4 C32 127.3(5) . . . . ?
O3 Sm1 N4 C32 -113.8(5) . . . . ?
O4 Sm1 N4 C31 47.6(4) . . . . ?
O5 Sm1 N4 C31 -160.6(4) . . . . ?
O1 Sm1 N4 C31 -104.3(4) . . . . ?
N1 Sm1 N4 C31 121.2(4) . . . . ?
O2 Sm1 N4 C31 -15.6(4) . . . . ?
N2 Sm1 N4 C31 168.7(3) . . . . ?
N3 Sm1 N4 C31 -62.0(4) . . . . ?
O3 Sm1 N4 C31 56.9(4) . . . . ?
O4 Sm1 O1 C8 -76.6(6) . . . . ?
O5 Sm1 O1 C8 84.8(6) . . . . ?
N4 Sm1 O1 C8 30.6(6) . . . . ?
N1 Sm1 O1 C8 141.2(5) . . . . ?
O2 Sm1 O1 C8 -81.5(6) . . . . ?
N2 Sm1 O1 C8 173.6(6) . . . . ?
N3 Sm1 O1 C8 -14.6(6) . . . . ?
O3 Sm1 O1 C8 -137.0(6) . . . . ?
O4 Sm1 O1 C9 118.8(5) . . . . ?
O5 Sm1 O1 C9 -79.8(5) . . . . ?
N4 Sm1 O1 C9 -133.9(5) . . . . ?
N1 Sm1 O1 C9 -23.4(6) . . . . ?
O2 Sm1 O1 C9 113.9(5) . . . . ?
N2 Sm1 O1 C9 9.0(5) . . . . ?
N3 Sm1 O1 C9 -179.1(6) . . . . ?
O3 Sm1 O1 C9 58.5(5) . . . . ?
O4 Sm1 O2 C2 -132.4(5) . . . . ?
O5 Sm1 O2 C2 20.1(5) . . . . ?
O1 Sm1 O2 C2 45.3(4) . . . . ?
N4 Sm1 O2 C2 -70.7(5) . . . . ?
N1 Sm1 O2 C2 -180.0(4) . . . . ?
N2 Sm1 O2 C2 106.9(5) . . . . ?
N3 Sm1 O2 C2 -21.1(4) . . . . ?
O3 Sm1 O2 C2 155.4(5) . . . . ?
O4 Sm1 O2 C3 75.7(4) . . . . ?
O5 Sm1 O2 C3 -131.8(4) . . . . ?
O1 Sm1 O2 C3 -106.6(4) . . . . ?
N4 Sm1 O2 C3 137.4(4) . . . . ?
N1 Sm1 O2 C3 28.1(4) . . . . ?
N2 Sm1 O2 C3 -45.0(4) . . . . ?
N3 Sm1 O2 C3 -173.1(4) . . . . ?
O3 Sm1 O2 C3 3.5(4) . . . . ?
O4 Sm1 O3 C4 -58.5(4) . . . . ?
O5 Sm1 O3 C4 171.9(4) . . . . ?
O1 Sm1 O3 C4 95.1(4) . . . . ?
N4 Sm1 O3 C4 -68.2(4) . . . . ?
N1 Sm1 O3 C4 -135.2(4) . . . . ?
O2 Sm1 O3 C4 26.8(4) . . . . ?
N2 Sm1 O3 C4 147.6(4) . . . . ?
N3 Sm1 O3 C4 30.5(4) . . . . ?
O4 Sm1 O3 C5 163.7(5) . . . . ?
O5 Sm1 O3 C5 34.1(6) . . . . ?
O1 Sm1 O3 C5 -42.6(5) . . . . ?
N4 Sm1 O3 C5 154.1(5) . . . . ?
N1 Sm1 O3 C5 87.0(5) . . . . ?
O2 Sm1 O3 C5 -111.0(5) . . . . ?
N2 Sm1 O3 C5 9.9(5) . . . . ?
N3 Sm1 O3 C5 -107.2(5) . . . . ?
O5 Sm1 O4 C24 54.5(6) . . . . ?
O1 Sm1 O4 C24 -150.1(5) . . . . ?
N4 Sm1 O4 C24 91.3(6) . . . . ?
N1 Sm1 O4 C24 0.9(5) . . . . ?
O2 Sm1 O4 C24 -145.2(6) . . . . ?
N2 Sm1 O4 C24 -55.6(6) . . . . ?
N3 Sm1 O4 C24 156.3(5) . . . . ?
O3 Sm1 O4 C24 -82.1(6) . . . . ?
O4 Sm1 O5 C38 1.1(6) . . . . ?
O1 Sm1 O5 C38 -167.1(5) . . . . ?
N4 Sm1 O5 C38 -36.6(5) . . . . ?
N1 Sm1 O5 C38 53.2(5) . . . . ?
O2 Sm1 O5 C38 -141.6(5) . . . . ?
N2 Sm1 O5 C38 127.1(5) . . . . ?
N3 Sm1 O5 C38 -105.3(5) . . . . ?
O3 Sm1 O5 C38 106.1(5) . . . . ?
C7 N3 C1 C2 -85.5(8) . . . . ?
C25 N3 C1 C2 158.9(7) . . . . ?
Sm1 N3 C1 C2 32.6(8) . . . . ?
C3 O2 C2 C1 -160.1(6) . . . . ?
Sm1 O2 C2 C1 45.1(8) . . . . ?
N3 C1 C2 O2 -51.6(10) . . . . ?
C2 O2 C3 C4 174.5(6) . . . . ?
Sm1 O2 C3 C4 -31.9(6) . . . . ?
C5 O3 C4 C3 85.5(7) . . . . ?
Sm1 O3 C4 C3 -54.4(6) . . . . ?
O2 C3 C4 O3 56.1(7) . . . . ?
C4 O3 C5 C6B 179.8(5) . . . . ?
Sm1 O3 C5 C6B -43.7(6) . . . . ?
C4 O3 C5 C6A -115.8(6) . . . . ?
Sm1 O3 C5 C6A 20.7(7) . . . . ?
C11A N2 C6A C5 -64.0(8) . . . . ?
C10B N2 C6A C5 168.7(12) . . . . ?
C11B N2 C6A C5 -122.9(9) . . . . ?
C6B N2 C6A C5 -34.6(7) . . . . ?
C10A N2 C6A C5 -175.0(6) . . . . ?
Sm1 N2 C6A C5 70.6(6) . . . . ?
O3 C5 C6A N2 -57.3(8) . . . . ?
C6B C5 C6A N2 33.5(6) . . . . ?
C11A N2 C10A C9 -173.5(7) . . . . ?
C10B N2 C10A C9 -42.7(7) . . . . ?
C11B N2 C10A C9 160.2(12) . . . . ?
C6B N2 C10A C9 -131.9(9) . . . . ?
C6A N2 C10A C9 -57.2(9) . . . . ?
Sm1 N2 C10A C9 59.9(7) . . . . ?
C10B N2 C11A C12 -126.6(9) . . . . ?
C11B N2 C11A C12 -41.4(7) . . . . ?
C6B N2 C11A C12 144.0(12) . . . . ?
C10A N2 C11A C12 -67.6(9) . . . . ?
C6A N2 C11A C12 179.8(7) . . . . ?
Sm1 N2 C11A C12 50.0(9) . . . . ?
C11A N2 C6B C5 178.5(13) . . . . ?
C10B N2 C6B C5 53.8(11) . . . . ?
C11B N2 C6B C5 174.0(8) . . . . ?
C10A N2 C6B C5 122.4(10) . . . . ?
C6A N2 C6B C5 34.6(7) . . . . ?
Sm1 N2 C6B C5 -69.7(8) . . . . ?
O3 C5 C6B N2 71.3(9) . . . . ?
C6A C5 C6B N2 -33.5(6) . . . . ?
C11A N2 C10B C9 121.8(9) . . . . ?
C11B N2 C10B C9 62.3(11) . . . . ?
C6B N2 C10B C9 -179.6(7) . . . . ?
C10A N2 C10B C9 42.7(6) . . . . ?
C6A N2 C10B C9 -155.9(14) . . . . ?
Sm1 N2 C10B C9 -55.1(9) . . . . ?
C11A N2 C11B C12 41.4(7) . . . . ?
C10B N2 C11B C12 169.0(8) . . . . ?
C6B N2 C11B C12 45.7(12) . . . . ?
C10A N2 C11B C12 -170.5(14) . . . . ?
C6A N2 C11B C12 120.6(9) . . . . ?
Sm1 N2 C11B C12 -72.7(9) . . . . ?
C1 N3 C7 C8 69.4(9) . . . . ?
C25 N3 C7 C8 -173.7(7) . . . . ?
Sm1 N3 C7 C8 -52.1(8) . . . . ?
C9 O1 C8 C7 159.8(7) . . . . ?
Sm1 O1 C8 C7 -6.1(10) . . . . ?
N3 C7 C8 O1 42.2(11) . . . . ?
C8 O1 C9 C10A -148.1(7) . . . . ?
Sm1 O1 C9 C10A 17.9(8) . . . . ?
C8 O1 C9 C10B 155.9(6) . . . . ?
Sm1 O1 C9 C10B -38.1(6) . . . . ?
N2 C10A C9 O1 -52.5(9) . . . . ?
N2 C10A C9 C10B 41.7(6) . . . . ?
N2 C10B C9 O1 60.5(10) . . . . ?
N2 C10B C9 C10A -41.7(6) . . . . ?
N2 C11B C12 C17 53.7(13) . . . . ?
N2 C11B C12 C13 -156.1(9) . . . . ?
N2 C11B C12 C11A -40.5(7) . . . . ?
N2 C11A C12 C17 -78.0(8) . . . . ?
N2 C11A C12 C13 126.5(7) . . . . ?
N2 C11A C12 C11B 40.5(7) . . . . ?
C17 C12 C13 C14 0.4(10) . . . . ?
C11B C12 C13 C14 -152.2(8) . . . . ?
C11A C12 C13 C14 154.7(7) . . . . ?
C12 C13 C14 C15 2.3(11) . . . . ?
C13 C14 C15 C16 -1.5(12) . . . . ?
C14 C15 C16 C17 -2.0(11) . . . . ?
C15 C16 C17 C12 4.6(9) . . . . ?
C15 C16 C17 N1 -175.6(6) . . . . ?
C13 C12 C17 C16 -3.8(9) . . . . ?
C11B C12 C17 C16 142.3(7) . . . . ?
C11A C12 C17 C16 -159.0(5) . . . . ?
C13 C12 C17 N1 176.5(5) . . . . ?
C11B C12 C17 N1 -37.4(10) . . . . ?
C11A C12 C17 N1 21.3(7) . . . . ?
C18 N1 C17 C16 47.2(7) . . . . ?
Sm1 N1 C17 C16 -130.3(5) . . . . ?
C18 N1 C17 C12 -133.2(6) . . . . ?
Sm1 N1 C17 C12 49.4(6) . . . . ?
C17 N1 C18 C19 -176.0(5) . . . . ?
Sm1 N1 C18 C19 1.2(8) . . . . ?
N1 C18 C19 C20 177.2(5) . . . . ?
N1 C18 C19 C24 -0.7(9) . . . . ?
C24 C19 C20 C21 -0.8(8) . . . . ?
C18 C19 C20 C21 -178.8(5) . . . . ?
C19 C20 C21 C22 -0.3(9) . . . . ?
C20 C21 C22 C23 0.1(9) . . . . ?
C21 C22 C23 C24 1.2(9) . . . . ?
Sm1 O4 C24 C23 179.7(4) . . . . ?
Sm1 O4 C24 C19 -0.7(9) . . . . ?
C22 C23 C24 O4 177.4(5) . . . . ?
C22 C23 C24 C19 -2.2(8) . . . . ?
C20 C19 C24 O4 -177.6(5) . . . . ?
C18 C19 C24 O4 0.2(8) . . . . ?
C20 C19 C24 C23 2.0(7) . . . . ?
C18 C19 C24 C23 179.8(5) . . . . ?
C7 N3 C25 C26 163.7(6) . . . . ?
C1 N3 C25 C26 -73.4(6) . . . . ?
Sm1 N3 C25 C26 49.7(6) . . . . ?
N3 C25 C26 C31 -75.8(7) . . . . ?
N3 C25 C26 C27 109.4(7) . . . . ?
C31 C26 C27 C28 0.4(10) . . . . ?
C25 C26 C27 C28 175.2(7) . . . . ?
C26 C27 C28 C29 -1.8(12) . . . . ?
C27 C28 C29 C30 2.1(13) . . . . ?
C28 C29 C30 C31 -1.0(12) . . . . ?
C27 C26 C31 C30 0.7(9) . . . . ?
C25 C26 C31 C30 -174.3(6) . . . . ?
C27 C26 C31 N4 -176.9(6) . . . . ?
C25 C26 C31 N4 8.1(8) . . . . ?
C29 C30 C31 C26 -0.4(10) . . . . ?
C29 C30 C31 N4 177.1(6) . . . . ?
C32 N4 C31 C26 -119.7(6) . . . . ?
Sm1 N4 C31 C26 68.6(6) . . . . ?
C32 N4 C31 C30 62.7(8) . . . . ?
Sm1 N4 C31 C30 -109.0(5) . . . . ?
C31 N4 C32 C33 172.0(6) . . . . ?
Sm1 N4 C32 C33 -17.7(9) . . . . ?
N4 C32 C33 C38 -8.2(10) . . . . ?
N4 C32 C33 C34 178.4(6) . . . . ?
C38 C33 C34 C35 -0.1(11) . . . . ?
C32 C33 C34 C35 173.4(7) . . . . ?
C33 C34 C35 C36 -2.0(12) . . . . ?
C34 C35 C36 C37 2.0(12) . . . . ?
C35 C36 C37 C38 0.2(10) . . . . ?
Sm1 O5 C38 C33 27.9(8) . . . . ?
Sm1 O5 C38 C37 -153.5(4) . . . . ?
C34 C33 C38 O5 -179.1(6) . . . . ?
C32 C33 C38 O5 7.6(9) . . . . ?
C34 C33 C38 C37 2.3(8) . . . . ?
C32 C33 C38 C37 -171.0(6) . . . . ?
C36 C37 C38 O5 179.0(5) . . . . ?
C36 C37 C38 C33 -2.3(9) . . . . ?
